data_2021226
loop_
_publ_author_name
'Liu, Yan-Ju'
'Cheng, Di'
'Li, Ya-Xue'
'Zhang, Jun-Di'
'Yang, Huai-Xia'

_publ_section_title
;
 A new one-dimensional Cd^II^ coordination polymer incorporating
 2,2'-(1,2-phenylene)bis(1<i>H</i>-imidazole-4,5-dicarboxylate)
;
_journal_coeditor_code OV3115
_journal_issue 10
_journal_name_full 'Acta Crystallographica Section C'
_journal_page_first 1128
_journal_page_last 1132
_journal_paper_doi 10.1107/S2053229618012603
_journal_volume 74
_journal_year 2018
_chemical_formula_iupac '[Cd (C16 H6 N4 O8)0.5 (H2 O1)2]'
_chemical_formula_moiety 'C8 H7 Cd N2 O6'
_chemical_formula_sum 'C8 H7 Cd N2 O6'
_chemical_formula_weight 339.56
_chemical_name_systematic
<i>catena</i>-Poly[[diaquacadmium(II)]-\m~3~-2,2'-(1,2-phenylene)bis(1<i>H</i>-imidazole-4,5-dicarboxylato)]
_space_group_crystal_system monoclinic
_space_group_IT_number 11
_space_group_name_Hall '-P 2yb'
_space_group_name_H-M_alt 'P 1 21/m 1'
_symmetry_space_group_name_Hall '-P 2yb'
_symmetry_space_group_name_H-M 'P 1 21/m 1'
_atom_sites_solution_hydrogens mixed
_atom_sites_solution_primary direct
_atom_sites_solution_secondary difmap
_audit_creation_method SHELXL-2014/7
_cell_angle_alpha 90
_cell_angle_beta 105.496(5)
_cell_angle_gamma 90
_cell_formula_units_Z 4
_cell_length_a 6.9340(9)
_cell_length_b 15.213(2)
_cell_length_c 9.6882(13)
_cell_measurement_reflns_used 9862
_cell_measurement_temperature 293(2)
_cell_measurement_theta_max 27.50
_cell_measurement_theta_min 2.56
_cell_volume 984.8(2)
_computing_cell_refinement
;
SAINT (Bruker, 2013)
;
_computing_data_collection
;
APEX2 (Bruker, 2013)
;
_computing_data_reduction
;
SAINT (Bruker, 2013)
;
_computing_molecular_graphics
;
DIAMOND (Brandenburg & Putz, 2005)
;
_computing_publication_material
;
publCIF (Westrip, 2010)
;
_computing_structure_refinement
;
SHELXL2014 (Sheldrick, 2015b)
;
_computing_structure_solution
;
SHELXT (Sheldrick, 2015a)
;
_diffrn_ambient_temperature 293(2)
_diffrn_measured_fraction_theta_full 0.997
_diffrn_measured_fraction_theta_max 0.996
_diffrn_measurement_device_type 'Bruker D8 VENTURE PHOTON'
_diffrn_measurement_method '\f and \w scans'
_diffrn_radiation_type MoK\a
_diffrn_radiation_wavelength 0.71073
_diffrn_reflns_av_R_equivalents 0.0314
_diffrn_reflns_limit_h_max 8
_diffrn_reflns_limit_h_min -9
_diffrn_reflns_limit_k_max 19
_diffrn_reflns_limit_k_min -19
_diffrn_reflns_limit_l_max 12
_diffrn_reflns_limit_l_min -12
_diffrn_reflns_number 27661
_diffrn_reflns_theta_full 25.242
_diffrn_reflns_theta_max 27.567
_diffrn_reflns_theta_min 2.181
_exptl_absorpt_coefficient_mu 2.238
_exptl_absorpt_correction_T_max 0.7750
_exptl_absorpt_correction_T_min 0.6508
_exptl_absorpt_correction_type multi-scan
_exptl_absorpt_process_details
;
(SADABS; Krause <i>et al.</i>,  2015)
;
_exptl_crystal_colour yellow
_exptl_crystal_density_diffrn 2.290
_exptl_crystal_density_method 'not measured'
_exptl_crystal_description block
_exptl_crystal_F_000 660
_exptl_crystal_size_max 0.210
_exptl_crystal_size_mid 0.150
_exptl_crystal_size_min 0.120
_refine_diff_density_max 1.031
_refine_diff_density_min -1.240
_refine_ls_extinction_method none
_refine_ls_goodness_of_fit_ref 1.092
_refine_ls_hydrogen_treatment constr
_refine_ls_matrix_type full
_refine_ls_number_parameters 162
_refine_ls_number_reflns 2353
_refine_ls_number_restraints 0
_refine_ls_restrained_S_all 1.092
_refine_ls_R_factor_all 0.0306
_refine_ls_R_factor_gt 0.0272
_refine_ls_shift/su_max 0.000
_refine_ls_shift/su_mean 0.000
_refine_ls_structure_factor_coef Fsqd
_refine_ls_weighting_details 'w=1/[\s^2^(Fo^2^)+(0.0364P)^2^+3.2877P] where P=(Fo^2^+2Fc^2^)/3'
_refine_ls_weighting_scheme calc
_refine_ls_wR_factor_gt 0.0786
_refine_ls_wR_factor_ref 0.0804
_reflns_number_gt 2160
_reflns_number_total 2353
_reflns_threshold_expression 'I > 2\s(I)'
_cod_data_source_file ov3115sup1.cif
_cod_data_source_block I
_cod_depositor_comments 'Adding full bibliography for 2021226.cif.'
_cod_database_code 2021226
_cod_database_fobs_code 2021226
_shelx_space_group_comment
;
The symmetry employed for this shelxl refinement is uniquely defined
by the following loop, which should always be used as a source of
symmetry information in preference to the above space-group names.
They are only intended as comments.
;
_shelx_estimated_absorpt_t_min 0.651
_shelx_estimated_absorpt_t_max 0.775

loop_
_space_group_symop_operation_xyz
'x, y, z'
'-x, y+1/2, -z'
'-x, -y, -z'
'x, -y-1/2, z'

loop_
_atom_site_type_symbol
_atom_site_label
_atom_site_fract_x
_atom_site_fract_y
_atom_site_fract_z
_atom_site_U_iso_or_equiv
_atom_site_adp_type
_atom_site_calc_flag
_atom_site_occupancy
Cd Cd1 0.37197(5) 0.7500 -0.08906(3) 0.02263(11) Uani d 1
Cd Cd2 0.5000 0.5000 0.5000 0.02663(12) Uani d 1
N N1 0.4402(4) 0.65670(17) 0.0982(3) 0.0181(5) Uani d 1
N N2 0.4805(4) 0.57927(17) 0.2995(3) 0.0180(5) Uani d 1
O O1 0.8176(4) 0.5351(2) -0.0131(3) 0.0343(6) Uani d 1
H H1 0.8313 0.5035 0.0574 0.051 Uiso calc 1
O O2 0.6317(4) 0.64646(18) -0.1136(3) 0.0307(6) Uani d 1
O O3 0.7237(4) 0.43312(18) 0.3935(3) 0.0317(6) Uani d 1
O O4 0.8500(4) 0.4415(2) 0.2064(3) 0.0379(7) Uani d 1
O O5 0.0290(8) 0.7500 -0.1134(7) 0.0713(17) Uani d 1
H H5 -0.0498 0.7090 -0.1201 0.107 Uiso d 1
O O6 0.3062(9) 0.7500 -0.3253(4) 0.0489(13) Uani d 1
H H6 0.2441 0.7053 -0.3573 0.073 Uiso calc 1
O O7 0.2567(4) 0.4003(2) 0.3658(3) 0.0394(7) Uani d 1
H H7B 0.1478 0.4084 0.3819 0.059 Uiso d 1
H H7C 0.2482 0.3839 0.2838 0.059 Uiso d 1
C C1 0.6801(5) 0.5923(2) -0.0156(4) 0.0232(7) Uani d 1
C C2 0.5808(5) 0.5934(2) 0.1007(3) 0.0184(6) Uani d 1
C C3 0.6055(5) 0.5450(2) 0.2250(3) 0.0189(6) Uani d 1
C C4 0.7355(5) 0.4681(2) 0.2787(4) 0.0254(7) Uani d 1
C C5 0.3856(5) 0.64766(19) 0.2193(3) 0.0162(6) Uani d 1
C C6 0.2365(5) 0.7034(2) 0.2624(3) 0.0170(6) Uani d 1
C C7 0.0912(5) 0.6592(2) 0.3122(4) 0.0231(6) Uani d 1
H H7A 0.0892 0.5981 0.3116 0.028 Uiso calc 1
C C8 -0.0498(5) 0.7046(3) 0.3626(4) 0.0280(7) Uani d 1
H H8A -0.1441 0.6740 0.3963 0.034 Uiso calc 1

loop_
_atom_site_aniso_label
_atom_site_aniso_U_11
_atom_site_aniso_U_22
_atom_site_aniso_U_33
_atom_site_aniso_U_12
_atom_site_aniso_U_13
_atom_site_aniso_U_23
Cd1 0.0330(2) 0.02005(18) 0.01435(17) 0.000 0.00555(13) 0.000
Cd2 0.0375(2) 0.0259(2) 0.02001(18) 0.00438(14) 0.01376(15) 0.00382(13)
N1 0.0252(13) 0.0141(12) 0.0162(12) 0.0025(10) 0.0075(10) 0.0014(10)
N2 0.0234(13) 0.0152(12) 0.0157(12) -0.0002(10) 0.0058(10) 0.0019(10)
O1 0.0343(14) 0.0419(16) 0.0325(14) 0.0170(12) 0.0187(12) 0.0084(12)
O2 0.0425(15) 0.0306(13) 0.0244(12) 0.0096(11) 0.0184(11) 0.0064(11)
O3 0.0443(15) 0.0280(13) 0.0245(13) 0.0154(12) 0.0120(11) 0.0080(10)
O4 0.0441(16) 0.0418(16) 0.0329(14) 0.0249(13) 0.0194(12) 0.0118(13)
O5 0.038(3) 0.068(4) 0.101(5) 0.000 0.007(3) 0.000
O6 0.092(4) 0.027(2) 0.0192(19) 0.000 -0.001(2) 0.000
O7 0.0411(16) 0.0471(17) 0.0324(15) -0.0029(13) 0.0141(12) -0.0057(13)
C1 0.0252(16) 0.0239(16) 0.0226(16) 0.0010(13) 0.0102(13) -0.0016(13)
C2 0.0216(14) 0.0174(14) 0.0174(14) 0.0034(11) 0.0071(11) -0.0002(11)
C3 0.0223(15) 0.0158(14) 0.0186(14) 0.0024(12) 0.0052(11) 0.0003(11)
C4 0.0279(17) 0.0232(16) 0.0234(16) 0.0062(14) 0.0040(13) 0.0024(13)
C5 0.0213(14) 0.0122(13) 0.0153(13) 0.0003(11) 0.0053(11) 0.0007(11)
C6 0.0195(14) 0.0175(15) 0.0140(13) 0.0003(11) 0.0046(11) -0.0005(11)
C7 0.0258(16) 0.0194(15) 0.0248(16) -0.0050(13) 0.0079(13) 0.0021(13)
C8 0.0218(16) 0.036(2) 0.0284(17) -0.0062(14) 0.0100(13) 0.0019(15)

loop_
_atom_type_symbol
_atom_type_description
_atom_type_scat_dispersion_real
_atom_type_scat_dispersion_imag
_atom_type_scat_source
C C 0.0033 0.0016 'International Tables Vol C Tables 4.2.6.8 and 6.1.1.4'
H H 0.0000 0.0000 'International Tables Vol C Tables 4.2.6.8 and 6.1.1.4'
N N 0.0061 0.0033 'International Tables Vol C Tables 4.2.6.8 and 6.1.1.4'
O O 0.0106 0.0060 'International Tables Vol C Tables 4.2.6.8 and 6.1.1.4'
Cd Cd -0.8075 1.2024 'International Tables Vol C Tables 4.2.6.8 and 6.1.1.4'

loop_
_geom_angle_atom_site_label_1
_geom_angle_atom_site_label_2
_geom_angle_atom_site_label_3
_geom_angle_site_symmetry_1
_geom_angle_site_symmetry_3
_geom_angle
_geom_angle_publ_flag
O6 Cd1 N1 . . 140.78(7) y
O6 Cd1 N1 . 4_575 140.78(7) n
N1 Cd1 N1 . 4_575 78.16(13) y
O6 Cd1 O5 . . 88.4(2) y
N1 Cd1 O5 . . 94.06(15) y
N1 Cd1 O5 4_575 . 94.06(15) n
O6 Cd1 O2 . 4_575 81.56(14) n
N1 Cd1 O2 . 4_575 118.78(10) y
N1 Cd1 O2 4_575 4_575 70.82(9) y
O5 Cd1 O2 . 4_575 138.40(8) n
O6 Cd1 O2 . . 81.56(14) y
N1 Cd1 O2 . . 70.82(9) y
N1 Cd1 O2 4_575 . 118.78(10) n
O5 Cd1 O2 . . 138.40(8) y
O2 Cd1 O2 4_575 . 79.96(13) y
N2 Cd2 N2 3_666 . 180.0 n
N2 Cd2 O3 3_666 3_666 75.21(9) n
N2 Cd2 O3 . 3_666 104.79(9) y
N2 Cd2 O3 3_666 . 104.79(9) n
N2 Cd2 O3 . . 75.21(9) y
O3 Cd2 O3 3_666 . 180.00(12) n
N2 Cd2 O7 3_666 . 90.01(10) n
N2 Cd2 O7 . . 89.99(10) y
O3 Cd2 O7 3_666 . 93.55(10) n
O3 Cd2 O7 . . 86.45(10) y
N2 Cd2 O7 3_666 3_666 90.00(10) n
N2 Cd2 O7 . 3_666 90.00(10) n
O3 Cd2 O7 3_666 3_666 86.45(10) n
O3 Cd2 O7 . 3_666 93.55(10) n
O7 Cd2 O7 . 3_666 180.0 n
C5 N1 C2 . . 106.3(3) ?
C5 N1 Cd1 . . 136.6(2) ?
C2 N1 Cd1 . . 117.0(2) ?
C5 N2 C3 . . 105.6(2) ?
C5 N2 Cd2 . . 144.0(2) ?
C3 N2 Cd2 . . 110.40(19) ?
C1 O1 H1 . . 109.5 ?
C1 O2 Cd1 . . 114.2(2) ?
C4 O3 Cd2 . . 114.7(2) ?
Cd1 O5 H5 . . 130.5 ?
Cd1 O6 H6 . . 109.5 ?
Cd2 O7 H7B . . 110.7 ?
Cd2 O7 H7C . . 125.5 ?
H7B O7 H7C . . 113.4 ?
O2 C1 O1 . . 121.0(3) ?
O2 C1 C2 . . 119.7(3) ?
O1 C1 C2 . . 119.3(3) ?
N1 C2 C3 . . 108.3(3) ?
N1 C2 C1 . . 118.2(3) ?
C3 C2 C1 . . 133.4(3) ?
N2 C3 C2 . . 107.9(3) ?
N2 C3 C4 . . 121.7(3) ?
C2 C3 C4 . . 130.4(3) ?
O3 C4 O4 . . 123.8(3) ?
O3 C4 C3 . . 117.9(3) ?
O4 C4 C3 . . 118.3(3) ?
N1 C5 N2 . . 111.9(3) ?
N1 C5 C6 . . 125.0(3) ?
N2 C5 C6 . . 123.1(3) ?
C7 C6 C6 . 4_575 118.69(19) ?
C7 C6 C5 . . 116.3(3) ?
C6 C6 C5 4_575 . 124.95(16) ?
C8 C7 C6 . . 121.5(3) ?
C8 C7 H7A . . 119.3 ?
C6 C7 H7A . . 119.3 ?
C8 C8 C7 4_575 . 119.8(2) ?
C8 C8 H8A 4_575 . 120.1 ?
C7 C8 H8A . . 120.1 ?

loop_
_geom_bond_atom_site_label_1
_geom_bond_atom_site_label_2
_geom_bond_site_symmetry_2
_geom_bond_distance
_geom_bond_publ_flag
Cd1 O6 . 2.211(4) y
Cd1 N1 . 2.252(3) y
Cd1 N1 4_575 2.252(3) n
Cd1 O5 . 2.327(5) y
Cd1 O2 4_575 2.452(3) n
Cd1 O2 . 2.452(3) y
Cd2 N2 3_666 2.260(3) n
Cd2 N2 . 2.260(3) y
Cd2 O3 3_666 2.315(3) n
Cd2 O3 . 2.315(3) y
Cd2 O7 . 2.380(3) y
Cd2 O7 3_666 2.380(3) n
N1 C5 . 1.334(4) ?
N1 C2 . 1.366(4) ?
N2 C5 . 1.359(4) ?
N2 C3 . 1.370(4) ?
O1 C1 . 1.286(4) ?
O1 H1 . 0.8200 ?
O2 C1 . 1.234(4) ?
O3 C4 . 1.255(4) ?
O4 C4 . 1.258(4) ?
O5 H5 . 0.8200 ?
O6 H6 . 0.8200 ?
O7 H7B . 0.8199 ?
O7 H7C . 0.8201 ?
C1 C2 . 1.470(4) ?
C2 C3 . 1.382(4) ?
C3 C4 . 1.483(4) ?
C5 C6 . 1.481(4) ?
C6 C7 . 1.400(4) ?
C6 C6 4_575 1.417(6) ?
C7 C8 . 1.388(5) ?
C7 H7A . 0.9300 ?
C8 C8 4_575 1.380(8) ?
C8 H8A . 0.9300 ?

loop_
_geom_hbond_atom_site_label_D
_geom_hbond_atom_site_label_H
_geom_hbond_atom_site_label_A
_geom_hbond_site_symmetry_A
_geom_hbond_distance_DH
_geom_hbond_distance_HA
_geom_hbond_distance_DA
_geom_hbond_angle_DHA
O7 H7C O2 3_665 0.82 2.09 2.843(4) 153.1
O7 H7B O4 1_455 0.82 2.35 2.899(4) 124.8
O5 H5 O2 1_455 0.82 2.42 3.173(6) 152.9
O6 H6 O3 3_665 0.82 2.16 2.858(3) 143.6
O1 H1 O4 . 0.82 1.70 2.519(4) 176.8

loop_
_geom_torsion_atom_site_label_1
_geom_torsion_atom_site_label_2
_geom_torsion_atom_site_label_3
_geom_torsion_atom_site_label_4
_geom_torsion_site_symmetry_1
_geom_torsion_site_symmetry_4
_geom_torsion
Cd1 O2 C1 O1 . . -178.6(3)
Cd1 O2 C1 C2 . . 0.9(4)
C5 N1 C2 C3 . . 1.3(4)
Cd1 N1 C2 C3 . . 178.2(2)
C5 N1 C2 C1 . . -175.2(3)
Cd1 N1 C2 C1 . . 1.6(4)
O2 C1 C2 N1 . . -1.8(5)
O1 C1 C2 N1 . . 177.8(3)
O2 C1 C2 C3 . . -177.3(4)
O1 C1 C2 C3 . . 2.3(6)
C5 N2 C3 C2 . . -0.6(3)
Cd2 N2 C3 C2 . . 177.3(2)
C5 N2 C3 C4 . . -179.7(3)
Cd2 N2 C3 C4 . . -1.8(4)
N1 C2 C3 N2 . . -0.5(4)
C1 C2 C3 N2 . . 175.4(3)
N1 C2 C3 C4 . . 178.6(3)
C1 C2 C3 C4 . . -5.6(6)
Cd2 O3 C4 O4 . . 179.4(3)
Cd2 O3 C4 C3 . . -1.1(4)
N2 C3 C4 O3 . . 2.1(5)
C2 C3 C4 O3 . . -176.8(3)
N2 C3 C4 O4 . . -178.3(3)
C2 C3 C4 O4 . . 2.7(6)
C2 N1 C5 N2 . . -1.8(4)
Cd1 N1 C5 N2 . . -177.7(2)
C2 N1 C5 C6 . . 179.4(3)
Cd1 N1 C5 C6 . . 3.5(5)
C3 N2 C5 N1 . . 1.5(3)
Cd2 N2 C5 N1 . . -175.2(3)
C3 N2 C5 C6 . . -179.7(3)
Cd2 N2 C5 C6 . . 3.6(5)
N1 C5 C6 C7 . . 132.8(3)
N2 C5 C6 C7 . . -45.9(4)
N1 C5 C6 C6 . 4_575 -50.1(4)
N2 C5 C6 C6 . 4_575 131.3(2)
C6 C6 C7 C8 4_575 . -0.7(4)
C5 C6 C7 C8 . . 176.6(3)
C6 C7 C8 C8 . 4_575 0.7(4)
